data_4336374
loop_
_publ_author_name
'Maria-Gabriela Alexandru'
'Diana Visinescu'
'Sergiu Shova'
'Francesc Lloret'
'Miguel Julve'
'Marius Andruh'

_publ_contact_author_name
;
;
_publ_section_title
;
 Two-Dimensional Coordination Polymers Constructed by [NiIILnIII] Nodes
 and [WIV(bpy)(CN)6]2- Spacers: A Network of [NiIIDyIII] Single Molecule
 Magnets
;
_journal_name_full 'Inorganic Chemistry'
_journal_page_first 11627
_journal_page_last 11637
_journal_paper_doi 10.1021/ic4019794
_journal_volume 52
_journal_year 2013
_chemical_formula_moiety 'C35 H30 Dy N11 Ni O8 W, 2(C2 H3 N), 3.9(H2 O)'
_chemical_formula_sum 'C39 H43.8 Dy N13 Ni O11.9 W'
_chemical_formula_weight 1290.13
_chemical_name_systematic
;
 ? 
;
_space_group_crystal_system monoclinic
_space_group_IT_number 14
_space_group_name_Hall '-P 2yn'
_space_group_name_H-M_alt 'P 1 21/n 1'
_symmetry_space_group_name_Hall '-P 2yn'
_symmetry_space_group_name_H-M 'P 1 21/n 1'
_atom_sites_solution_hydrogens geom
_atom_sites_solution_primary direct
_atom_sites_solution_secondary difmap
_audit_creation_date 2012-12-31
_audit_creation_method
;
  Olex2 1.2-ac2
  (compiled 2012.03.27 svn.r2268, GUI svn.r4156)
;
_cell_angle_alpha 90.00
_cell_angle_beta 111.866(4)
_cell_angle_gamma 90.00
_cell_formula_units_Z 4
_cell_length_a 14.4382(4)
_cell_length_b 22.5081(6)
_cell_length_c 15.7160(5)
_cell_measurement_reflns_used 5245
_cell_measurement_temperature 100.00(10)
_cell_measurement_theta_max 29.5388
_cell_measurement_theta_min 2.3586
_cell_volume 4739.9(3)
_computing_cell_refinement
;
CrysAlisPro, Agilent Technologies,
Version 1.171.35.21 (release 20-01-2012 CrysAlis171 .NET)
(compiled Jan 23 2012,18:06:46)
;
_computing_data_collection
;
CrysAlisPro, Agilent Technologies,
Version 1.171.35.21 (release 20-01-2012 CrysAlis171 .NET)
(compiled Jan 23 2012,18:06:46)
;
_computing_data_reduction
;
CrysAlisPro, Agilent Technologies,
Version 1.171.35.21 (release 20-01-2012 CrysAlis171 .NET)
(compiled Jan 23 2012,18:06:46)
;
_computing_molecular_graphics
;
O. V. Dolomanov, L. J. Bourhis, R. J. Gildea, J. A. K. Howard and H. Puschmann,
OLEX2: a complete structure solution, refinement and analysis program.
J. Appl. Cryst. (2009). 42, 339-341.
;
_computing_publication_material
;
O. V. Dolomanov, L. J. Bourhis, R. J. Gildea, J. A. K. Howard and H. Puschmann,
OLEX2: a complete structure solution, refinement and analysis program.
J. Appl. Cryst. (2009). 42, 339-341.
;
_computing_structure_refinement
;
SHELXL, G.M. Sheldrick, Acta Cryst.
(2008). A64, 112-122
;
_computing_structure_solution
;
SHELXS, G.M. Sheldrick, Acta Cryst.
(2008). A64, 112-122
;
_diffrn_ambient_temperature 100.00(10)
_diffrn_detector_area_resol_mean 16.1593
_diffrn_measured_fraction_theta_full 0.998
_diffrn_measured_fraction_theta_max 0.998
_diffrn_measurement_details
;
  1 omega  -79.00  -24.00   1.0000   20.0000
omega____ theta____ kappa____ phi______ frames
    -      -13.7789  -57.0000 -120.0000 55

  2 omega   -7.00   19.00   1.0000   20.0000
omega____ theta____ kappa____ phi______ frames
    -      -13.7789  -99.0000  150.0000 26

  3 omega    2.00   28.00   1.0000   20.0000
omega____ theta____ kappa____ phi______ frames
    -       16.5133   57.0000 -120.0000 26

  4 omega   42.00   70.00   1.0000   20.0000
omega____ theta____ kappa____ phi______ frames
    -       16.5133   57.0000 -120.0000 28

  5 omega   52.00   82.00   1.0000   20.0000
omega____ theta____ kappa____ phi______ frames
    -       16.5133   57.0000  150.0000 30

  6 omega  -25.00   53.00   1.0000   20.0000
omega____ theta____ kappa____ phi______ frames
    -       16.5133  -99.0000    0.0000 78

  7 omega  -29.00   20.00   1.0000   20.0000
omega____ theta____ kappa____ phi______ frames
    -      -13.7789   57.0000 -180.0000 49
;
_diffrn_measurement_device_type 'Xcalibur, Eos'
_diffrn_measurement_method '\w scans'
_diffrn_orient_matrix_UB_11 0.0046773000
_diffrn_orient_matrix_UB_12 0.0010307000
_diffrn_orient_matrix_UB_13 0.0465449000
_diffrn_orient_matrix_UB_21 -0.0033737000
_diffrn_orient_matrix_UB_22 -0.0314277000
_diffrn_orient_matrix_UB_23 0.0005223000
_diffrn_orient_matrix_UB_31 0.0526076000
_diffrn_orient_matrix_UB_32 -0.0020846000
_diffrn_orient_matrix_UB_33 0.0141284000
_diffrn_radiation_monochromator graphite
_diffrn_radiation_type 'Mo K\a'
_diffrn_radiation_wavelength 0.7107
_diffrn_reflns_av_R_equivalents 0.0800
_diffrn_reflns_av_unetI/netI 0.1054
_diffrn_reflns_limit_h_max 17
_diffrn_reflns_limit_h_min -17
_diffrn_reflns_limit_k_max 26
_diffrn_reflns_limit_k_min -27
_diffrn_reflns_limit_l_max 19
_diffrn_reflns_limit_l_min -19
_diffrn_reflns_number 28412
_diffrn_reflns_theta_full 26.00
_diffrn_reflns_theta_max 26.00
_diffrn_reflns_theta_min 2.36
_diffrn_source 'Enhance (Mo) x-ray Source'
_exptl_absorpt_coefficient_mu 4.446
_exptl_absorpt_correction_T_max 1.00000
_exptl_absorpt_correction_T_min 0.75700
_exptl_absorpt_correction_type multi-scan
_exptl_absorpt_process_details
;
CrysAlisPro, Agilent Technologies,
Version 1.171.35.21 (release 20-01-2012 CrysAlis171 .NET)
(compiled Jan 23 2012,18:06:46)
empirical absorption correction using spherical harmonics,
 implemented in SCALE3 ABSPACK scaling algorithm.
;
_exptl_crystal_colour 'clear dark violet'
_exptl_crystal_colour_lustre clear
_exptl_crystal_colour_modifier dark
_exptl_crystal_colour_primary violet
_exptl_crystal_density_diffrn 1.808
_exptl_crystal_description prism
_exptl_crystal_F_000 2528
_exptl_crystal_size_max 0.1
_exptl_crystal_size_mid 0.1
_exptl_crystal_size_min 0.05
_refine_diff_density_max 1.820
_refine_diff_density_min -1.127
_refine_diff_density_rms 0.212
_refine_ls_extinction_method none
_refine_ls_goodness_of_fit_ref 1.027
_refine_ls_hydrogen_treatment constr
_refine_ls_matrix_type full
_refine_ls_number_parameters 607
_refine_ls_number_reflns 9298
_refine_ls_number_restraints 70
_refine_ls_restrained_S_all 1.024
_refine_ls_R_factor_all 0.0830
_refine_ls_R_factor_gt 0.0532
_refine_ls_shift/su_max 0.002
_refine_ls_shift/su_mean 0.000
_refine_ls_structure_factor_coef Fsqd
_refine_ls_weighting_details 'calc w=1/[\s^2^(Fo^2^)+(0.0255P)^2^+0.0000P] where P=(Fo^2^+2Fc^2^)/3'
_refine_ls_weighting_scheme calc
_refine_ls_wR_factor_gt 0.0871
_refine_ls_wR_factor_ref 0.0955
_reflns_number_gt 6931
_reflns_number_total 9298
_reflns_threshold_expression >2sigma(I)
_cod_data_source_file ic4019794_si_003.cif
_cod_data_source_block shi_1301_maan
_cod_original_cell_volume 4739.9(2)
_cod_original_formula_sum 'C39 H43.80 Dy N13 Ni O11.90 W'
_cod_database_code 4336374
_chemical_oxdiff_formula 'C34 H40 N4 O10 Ni1 W1 Dy1'
_chemical_oxdiff_usercomment 'Ni_dy_W_BPI, violet, 0.1x0.1x0.05'
_reflns_odcompleteness_completeness 99.87
_reflns_odcompleteness_iscentric 1
_reflns_odcompleteness_theta 26.32

loop_
_space_group_symop_id
_space_group_symop_operation_xyz
1 'x, y, z'
2 '-x+1/2, y+1/2, -z+1/2'
3 '-x, -y, -z'
4 'x-1/2, -y-1/2, z-1/2'

loop_
_atom_site_label
_atom_site_type_symbol
_atom_site_fract_x
_atom_site_fract_y
_atom_site_fract_z
_atom_site_U_iso_or_equiv
_atom_site_adp_type
_atom_site_occupancy
_atom_site_symmetry_multiplicity
_atom_site_calc_flag
_atom_site_refinement_flags
_atom_site_disorder_assembly
_atom_site_disorder_group
W1 W -0.15527(2) 0.640464(14) 0.45608(2) 0.01020(9) Uani 1 1 d . . .
Dy1 Dy 0.22475(3) 0.597984(16) 0.66227(2) 0.01179(10) Uani 1 1 d . . .
Ni1 Ni 0.16768(7) 0.74861(4) 0.64610(7) 0.0122(2) Uani 1 1 d . . .
C36 C 0.5776(8) 0.6895(5) 0.8198(7) 0.054(3) Uani 1 1 d D . .
O4 O 0.3794(4) 0.6015(2) 0.6288(4) 0.0209(13) Uani 1 1 d . . .
O5 O 0.3530(3) 0.5455(2) 0.7901(3) 0.0198(13) Uani 1 1 d . . .
O3 O 0.1546(4) 0.5713(2) 0.7808(3) 0.0173(12) Uani 1 1 d . . .
N8 N 0.0486(4) 0.5696(3) 0.5855(4) 0.0146(15) Uani 1 1 d U . .
N2 N 0.2166(4) 0.8147(3) 0.5854(4) 0.0156(15) Uani 1 1 d U . .
N4 N -0.1953(4) 0.7188(3) 0.5209(4) 0.0153(15) Uani 1 1 d . . .
N10 N 0.2264(4) 0.4934(3) 0.6248(4) 0.0123(14) Uani 1 1 d . . .
O7 O 0.4278(4) 0.5834(3) 0.9275(4) 0.0339(16) Uani 1 1 d . . .
N7 N 0.0467(4) 0.7242(3) 0.5232(4) 0.0114(14) Uani 1 1 d . . .
N11 N -0.4016(4) 0.6337(3) 0.3892(5) 0.0221(17) Uani 1 1 d . . .
C32 C -0.0264(5) 0.5912(3) 0.5404(5) 0.0114(16) Uani 1 1 d U . .
C7 C 0.0196(5) 0.7723(3) 0.7291(5) 0.0171(18) Uani 1 1 d U . .
H7 H -0.0242 0.7978 0.7420 0.021 Uiso 1 1 calc R . .
N3 N 0.3752(5) 0.5904(3) 0.8462(5) 0.0212(17) Uani 1 1 d . . .
C31 C -0.0260(5) 0.6970(3) 0.4978(5) 0.0130(17) Uani 1 1 d U . .
C5 C -0.0263(6) 0.6995(4) 0.8233(6) 0.024(2) Uani 1 1 d . . .
H5 H -0.0646 0.7296 0.8345 0.029 Uiso 1 1 calc R . .
C13 C 0.4334(6) 0.7652(5) 0.5353(7) 0.041(3) Uani 1 1 d . . .
H13 H 0.4450 0.8026 0.5163 0.050 Uiso 1 1 calc R . .
N5 N -0.1894(4) 0.6088(3) 0.5749(4) 0.0136(15) Uani 1 1 d . . .
C10 C 0.1650(6) 0.8720(4) 0.5706(5) 0.023(2) Uani 1 1 d U . .
H10A H 0.1077 0.8705 0.5134 0.027 Uiso 1 1 calc R . .
H10B H 0.2096 0.9026 0.5647 0.027 Uiso 1 1 calc R . .
C38 C 0.6395(9) 0.4799(6) 0.8669(9) 0.044(4) Uiso 0.75 1 d PD A 4
C29 C -0.1840(5) 0.5502(4) 0.5985(5) 0.022(2) Uani 1 1 d . . .
H29 H -0.1600 0.5228 0.5675 0.026 Uiso 1 1 calc R . .
N1 N 0.0641(4) 0.7939(3) 0.6787(4) 0.0135(14) Uani 1 1 d U . .
C1 C 0.0874(5) 0.6676(3) 0.7537(5) 0.0126(17) Uani 1 1 d . . .
C2 C 0.0898(5) 0.6116(4) 0.7960(5) 0.0184(19) Uani 1 1 d . . .
C35 C -0.3180(5) 0.6374(3) 0.4069(5) 0.0161(18) Uani 1 1 d U . .
C20 C -0.1938(5) 0.7751(4) 0.4901(5) 0.0199(19) Uani 1 1 d . . .
H20 H -0.1727 0.7815 0.4417 0.024 Uiso 1 1 calc R . .
C24 C -0.2255(5) 0.7100(4) 0.5904(5) 0.0174(19) Uani 1 1 d . . .
N6 N 0.2704(4) 0.7748(3) 0.7734(4) 0.0120(14) Uani 1 1 d . . .
C28 C -0.2142(6) 0.5311(4) 0.6686(6) 0.033(2) Uani 1 1 d . . .
H28 H -0.2092 0.4912 0.6852 0.040 Uiso 1 1 calc R . .
C21 C -0.2229(6) 0.8228(4) 0.5289(6) 0.026(2) Uani 1 1 d . . .
H21 H -0.2228 0.8609 0.5060 0.032 Uiso 1 1 calc R . .
C11 C 0.2917(5) 0.8099(4) 0.5608(5) 0.023(2) Uani 1 1 d U . .
H11 H 0.3087 0.8441 0.5369 0.027 Uiso 1 1 calc R . .
C12 C 0.3536(6) 0.7583(4) 0.5650(6) 0.026(2) Uani 1 1 d . . .
C23 C -0.2548(6) 0.7574(4) 0.6324(6) 0.033(2) Uani 1 1 d . . .
H23 H -0.2758 0.7505 0.6807 0.040 Uiso 1 1 calc R . .
C17 C 0.3359(5) 0.7023(4) 0.5951(5) 0.0162(18) Uani 1 1 d . . .
C30 C 0.2977(5) 0.8037(3) 0.8370(5) 0.0143(17) Uani 1 1 d U . .
C26 C -0.2556(6) 0.6300(4) 0.6896(6) 0.034(2) Uani 1 1 d . . .
H26 H -0.2794 0.6579 0.7202 0.041 Uiso 1 1 calc R . .
C8 C 0.0402(5) 0.8546(3) 0.6481(6) 0.021(2) Uani 1 1 d . . .
H8A H 0.0134 0.8747 0.6885 0.025 Uiso 1 1 calc R . .
H8B H -0.0111 0.8544 0.5870 0.025 Uiso 1 1 calc R . .
C27 C -0.2516(6) 0.5718(4) 0.7133(7) 0.037(2) Uani 1 1 d . . .
H27 H -0.2739 0.5596 0.7589 0.044 Uiso 1 1 calc R . .
C25 C -0.2243(5) 0.6484(4) 0.6203(5) 0.0195(19) Uani 1 1 d . . .
C4 C -0.0266(7) 0.6454(4) 0.8604(6) 0.037(2) Uani 1 1 d . . .
H4 H -0.0661 0.6381 0.8944 0.044 Uiso 1 1 calc R . .
O1 O 0.1411(3) 0.6722(2) 0.7012(3) 0.0132(12) Uani 1 1 d . . .
C6 C 0.0290(5) 0.7126(3) 0.7688(5) 0.0144(18) Uani 1 1 d . . .
O1W O 0.1778(4) 0.5959(2) 0.4933(3) 0.0201(13) Uani 1 1 d . . .
H1WA H 0.2111 0.6226 0.4771 0.030 Uiso 1 1 d R . .
H1WB H 0.1148 0.6035 0.4668 0.030 Uiso 1 1 d R . .
C33 C -0.0751(5) 0.6163(3) 0.3691(5) 0.0130(17) Uani 1 1 d . . .
C18 C 0.1448(6) 0.5094(3) 0.8046(6) 0.027(2) Uani 1 1 d U . .
H18A H 0.1899 0.4851 0.7879 0.041 Uiso 1 1 calc R . .
H18B H 0.0775 0.4962 0.7721 0.041 Uiso 1 1 calc R . .
H18C H 0.1604 0.5063 0.8694 0.041 Uiso 1 1 calc R . .
O2 O 0.2642(3) 0.6898(2) 0.6242(3) 0.0142(12) Uani 1 1 d . . .
O6 O 0.3411(4) 0.6393(3) 0.8120(4) 0.0232(14) Uani 1 1 d . . .
N9 N -0.0271(4) 0.6032(3) 0.3287(5) 0.0224(17) Uani 1 1 d . . .
C34 C 0.2019(5) 0.4466(4) 0.5972(5) 0.0109(17) Uani 1 1 d . . .
C9 C 0.1303(6) 0.8890(4) 0.6464(6) 0.023(2) Uani 1 1 d . . .
H9A H 0.1140 0.9310 0.6408 0.027 Uiso 1 1 calc R . .
H9B H 0.1851 0.8833 0.7046 0.027 Uiso 1 1 calc R . .
C16 C 0.4023(5) 0.6552(4) 0.5958(5) 0.0195(19) Uani 1 1 d . . .
C3 C 0.0340(7) 0.6001(4) 0.8466(6) 0.032(2) Uani 1 1 d . . .
H3 H 0.0355 0.5627 0.8721 0.038 Uiso 1 1 calc R . .
C19 C 0.4406(6) 0.5506(4) 0.6282(6) 0.032(2) Uani 1 1 d . . .
H19A H 0.4300 0.5402 0.5660 0.048 Uiso 1 1 calc R . .
H19B H 0.4226 0.5177 0.6577 0.048 Uiso 1 1 calc R . .
H19C H 0.5096 0.5603 0.6605 0.048 Uiso 1 1 calc R . .
C15 C 0.4795(6) 0.6629(4) 0.5643(6) 0.033(2) Uani 1 1 d . . .
H15 H 0.5205 0.6312 0.5637 0.040 Uiso 1 1 calc R . .
C22 C -0.2520(6) 0.8139(4) 0.6018(7) 0.036(2) Uani 1 1 d . . .
H22 H -0.2697 0.8460 0.6300 0.043 Uiso 1 1 calc R . .
C14 C 0.4949(6) 0.7197(5) 0.5331(7) 0.042(3) Uani 1 1 d . . .
H14 H 0.5459 0.7258 0.5115 0.051 Uiso 1 1 calc R . .
O10W O 0.2516(7) 0.6650(5) 0.3796(7) 0.073(3) Uiso 0.75 1 d P . .
H10C H 0.2484 0.6385 0.3400 0.110 Uiso 0.75 1 d PR . .
H10D H 0.2512 0.6992 0.3566 0.110 Uiso 0.75 1 d PR . .
C37 C 0.5224(6) 0.7390(4) 0.8046(6) 0.040(3) Uani 1 1 d D . .
H37A H 0.5190 0.7567 0.7480 0.061 Uiso 1 1 calc R . .
H37B H 0.5523 0.7665 0.8540 0.061 Uiso 1 1 calc R . .
H37C H 0.4563 0.7292 0.8010 0.061 Uiso 1 1 calc R . .
N12 N 0.6234(8) 0.6443(5) 0.8324(6) 0.077(3) Uani 1 1 d D . .
N13 N 0.6005(8) 0.5042(5) 0.9119(7) 0.053(3) Uiso 0.75 1 d PD A 4
C39 C 0.6816(10) 0.4510(6) 0.8161(9) 0.058(4) Uiso 0.75 1 d PD A 4
H39A H 0.6908 0.4779 0.7725 0.088 Uiso 0.75 1 calc PR A 4
H39B H 0.6392 0.4189 0.7841 0.088 Uiso 0.75 1 calc PR A 4
H39C H 0.7452 0.4355 0.8552 0.088 Uiso 0.75 1 calc PR A 4
O2W O 0.1035(9) 0.6227(6) 0.2252(9) 0.104(4) Uiso 0.75 1 d P B 1
H2WA H 0.0821 0.6551 0.1968 0.155 Uiso 0.75 1 d PR B 1
H2WB H 0.0622 0.6102 0.2481 0.155 Uiso 0.75 1 d PR B 1
O4W O 0.3988(14) 0.5964(10) 0.3771(15) 0.065(6) Uiso 0.40 1 d P C 1
H4WA H 0.4489 0.5836 0.4219 0.097 Uiso 0.40 1 d PR C 1
H4WB H 0.4040 0.5862 0.3270 0.097 Uiso 0.40 1 d PR C 1
O7W O 0.9607(18) 0.5585(11) 1.0479(18) 0.058(7) Uiso 0.30 1 d P . 1
H7WA H 0.9844 0.5585 1.1062 0.087 Uiso 0.30 1 d PR . 1
H7WB H 0.9381 0.5929 1.0285 0.087 Uiso 0.30 1 d PR . 1
O5W O 0.4089(16) 0.5743(10) 0.3210(17) 0.072(7) Uiso 0.35 1 d P D 2
H5WA H 0.3807 0.5596 0.3549 0.108 Uiso 0.35 1 d PR D 2
H5WB H 0.3720 0.5693 0.2650 0.108 Uiso 0.35 1 d PR D 2
O8W O 0.9352(19) 0.4558(12) 0.923(2) 0.101(9) Uiso 0.35 1 d P . 1
H8WA H 0.8905 0.4563 0.9460 0.151 Uiso 0.35 1 d PR . 1
H8WB H 0.9076 0.4558 0.8647 0.151 Uiso 0.35 1 d PR . 1
O6W O 0.8793(16) 0.5504(10) 0.9947(16) 0.079(7) Uiso 0.40 1 d P E 2
H6WA H 0.8346 0.5509 1.0178 0.118 Uiso 0.40 1 d PR E 2
H6WB H 0.8517 0.5504 0.9365 0.118 Uiso 0.40 1 d PR E 2
O9W O 0.9515(19) 0.4088(12) 0.858(2) 0.106(9) Uiso 0.35 1 d P F 3
H9WA H 0.9417 0.4138 0.8015 0.159 Uiso 0.35 1 d PR F 3
H9WB H 0.9032 0.3892 0.8623 0.159 Uiso 0.35 1 d PR F 3
N14 N 0.7212(19) 0.4935(14) 0.917(2) 0.037(8) Uiso 0.25 1 d PD G 3
C40 C 0.8097(19) 0.4973(16) 0.944(2) 0.029(9) Uiso 0.25 1 d PD G 3
C41 C 0.907(3) 0.512(2) 0.974(3) 0.065(14) Uiso 0.25 1 d P G 3
H41A H 0.9255 0.5196 0.9227 0.097 Uiso 0.25 1 calc PR G 3
H41B H 0.9463 0.4796 1.0095 0.097 Uiso 0.25 1 calc PR G 3
H41C H 0.9184 0.5467 1.0120 0.097 Uiso 0.25 1 calc PR G 3
O3W O 0.3803(18) 0.6250(12) 0.3423(19) 0.040(7) Uiso 0.25 1 d P H 3
H3WA H 0.4366 0.6135 0.3803 0.060 Uiso 0.25 1 d PR H 3
H3WB H 0.3778 0.6195 0.2880 0.060 Uiso 0.25 1 d PR H 3

loop_
_atom_site_aniso_label
_atom_site_aniso_U_11
_atom_site_aniso_U_22
_atom_site_aniso_U_33
_atom_site_aniso_U_23
_atom_site_aniso_U_13
_atom_site_aniso_U_12
W1 0.00910(16) 0.00653(18) 0.01235(17) -0.00025(14) 0.00097(13) 0.00013(14)
Dy1 0.01130(19) 0.0072(2) 0.0142(2) -0.00128(16) 0.00168(16) 0.00096(16)
Ni1 0.0118(5) 0.0082(6) 0.0132(5) -0.0008(4) 0.0010(4) -0.0013(4)
C36 0.061(8) 0.073(10) 0.038(7) 0.009(6) 0.030(6) 0.027(7)
O4 0.019(3) 0.016(3) 0.030(3) 0.000(3) 0.012(3) 0.006(3)
O5 0.016(3) 0.017(3) 0.016(3) -0.003(3) -0.005(2) 0.008(3)
O3 0.029(3) 0.011(3) 0.014(3) 0.004(2) 0.009(3) 0.004(3)
N8 0.0148(17) 0.0137(17) 0.0148(17) -0.0002(10) 0.0050(11) -0.0002(10)
N2 0.0158(17) 0.0148(17) 0.0157(17) 0.0004(10) 0.0054(11) -0.0004(10)
N4 0.014(3) 0.013(4) 0.019(4) -0.004(3) 0.007(3) 0.000(3)
N10 0.011(3) 0.012(4) 0.008(3) -0.002(3) -0.002(3) 0.005(3)
O7 0.043(4) 0.029(4) 0.014(3) -0.001(3) -0.009(3) 0.005(3)
N7 0.015(3) 0.009(4) 0.008(3) 0.001(3) 0.001(3) 0.001(3)
N11 0.012(3) 0.017(4) 0.036(5) 0.002(3) 0.008(3) 0.000(3)
C32 0.0117(18) 0.0111(19) 0.0117(19) -0.0002(10) 0.0047(11) 0.0000(10)
C7 0.017(2) 0.016(2) 0.017(2) -0.0010(10) 0.0055(11) 0.0011(10)
N3 0.012(4) 0.024(5) 0.023(4) -0.002(4) 0.001(3) -0.002(3)
C31 0.0133(19) 0.013(2) 0.0130(19) -0.0005(10) 0.0046(11) 0.0008(10)
C5 0.024(5) 0.013(5) 0.035(6) -0.005(4) 0.011(4) 0.005(4)
C13 0.035(6) 0.046(7) 0.048(7) 0.019(5) 0.021(5) -0.007(5)
N5 0.011(3) 0.015(4) 0.012(4) 0.007(3) 0.001(3) 0.002(3)
C10 0.023(2) 0.022(2) 0.023(2) 0.0004(10) 0.0080(12) -0.0004(10)
C29 0.023(5) 0.017(5) 0.023(5) 0.003(4) 0.008(4) 0.003(4)
N1 0.0132(16) 0.0123(17) 0.0134(17) 0.0002(10) 0.0033(10) 0.0002(10)
C1 0.014(4) 0.005(4) 0.016(4) -0.001(3) 0.002(4) 0.001(3)
C2 0.022(4) 0.018(5) 0.017(5) -0.007(4) 0.008(4) 0.002(4)
C35 0.0160(19) 0.016(2) 0.016(2) 0.0001(10) 0.0060(11) 0.0008(10)
C20 0.011(4) 0.022(5) 0.019(5) 0.000(4) -0.005(4) 0.002(4)
C24 0.019(4) 0.016(5) 0.018(5) -0.001(4) 0.007(4) 0.001(4)
N6 0.011(3) 0.008(4) 0.010(3) 0.001(3) -0.003(3) 0.000(3)
C28 0.036(5) 0.028(6) 0.039(6) 0.011(5) 0.017(5) 0.006(5)
C21 0.023(5) 0.010(5) 0.039(6) -0.004(4) 0.004(4) 0.002(4)
C11 0.023(2) 0.022(2) 0.022(2) 0.0012(10) 0.0082(12) -0.0007(10)
C12 0.022(5) 0.030(6) 0.028(5) 0.012(4) 0.012(4) 0.000(4)
C23 0.042(6) 0.030(6) 0.036(6) -0.005(5) 0.025(5) 0.005(5)
C17 0.010(4) 0.017(5) 0.018(5) 0.005(4) 0.001(4) 0.005(4)
C30 0.0141(19) 0.014(2) 0.0144(19) 0.0010(10) 0.0048(11) -0.0002(10)
C26 0.047(6) 0.032(7) 0.037(6) -0.004(5) 0.030(5) -0.001(5)
C8 0.017(4) 0.012(5) 0.026(5) 0.005(4) -0.003(4) 0.007(4)
C27 0.046(6) 0.033(7) 0.041(6) 0.002(5) 0.028(5) 0.000(5)
C25 0.020(4) 0.026(5) 0.016(4) -0.006(4) 0.012(4) -0.002(4)
C4 0.045(6) 0.031(6) 0.045(6) 0.003(5) 0.030(5) -0.004(5)
O1 0.016(3) 0.013(3) 0.015(3) 0.002(2) 0.010(2) 0.002(2)
C6 0.009(4) 0.015(5) 0.015(4) -0.001(4) 0.000(3) -0.007(3)
O1W 0.012(3) 0.018(3) 0.028(3) -0.006(3) 0.004(3) 0.001(3)
C33 0.010(4) 0.009(5) 0.014(4) 0.000(3) -0.002(3) -0.007(3)
C18 0.051(6) 0.006(5) 0.032(5) 0.005(4) 0.023(5) 0.008(4)
O2 0.011(3) 0.009(3) 0.022(3) 0.002(2) 0.005(2) 0.001(2)
O6 0.017(3) 0.016(4) 0.024(3) 0.002(3) -0.007(3) -0.001(3)
N9 0.016(4) 0.021(4) 0.027(4) -0.007(3) 0.004(3) -0.004(3)
C34 0.009(4) 0.016(5) 0.008(4) 0.004(4) 0.003(3) 0.006(4)
C9 0.024(5) 0.007(5) 0.029(5) 0.000(4) 0.000(4) -0.004(4)
C16 0.014(4) 0.020(5) 0.024(5) 0.002(4) 0.007(4) -0.005(4)
C3 0.059(6) 0.014(5) 0.027(5) 0.003(4) 0.022(5) 0.003(5)
C19 0.026(5) 0.023(6) 0.045(6) 0.004(5) 0.012(5) 0.010(4)
C15 0.016(5) 0.039(7) 0.048(6) 0.011(5) 0.015(5) 0.010(4)
C22 0.034(5) 0.015(6) 0.052(7) -0.015(5) 0.009(5) 0.000(4)
C14 0.025(5) 0.064(8) 0.046(7) 0.019(6) 0.021(5) 0.001(5)
C37 0.038(6) 0.043(7) 0.036(6) -0.009(5) 0.008(5) 0.015(5)
N12 0.107(9) 0.106(10) 0.038(6) 0.020(6) 0.050(6) 0.042(7)

loop_
_atom_type_symbol
_atom_type_description
_atom_type_scat_dispersion_real
_atom_type_scat_dispersion_imag
_atom_type_scat_source
C C 0.0033 0.0016 'International Tables Vol C Tables 4.2.6.8 and 6.1.1.4'
H H 0.0000 0.0000 'International Tables Vol C Tables 4.2.6.8 and 6.1.1.4'
Dy Dy -0.1892 4.4098 'International Tables Vol C Tables 4.2.6.8 and 6.1.1.4'
N N 0.0061 0.0033 'International Tables Vol C Tables 4.2.6.8 and 6.1.1.4'
Ni Ni 0.3393 1.1124 'International Tables Vol C Tables 4.2.6.8 and 6.1.1.4'
O O 0.0106 0.0060 'International Tables Vol C Tables 4.2.6.8 and 6.1.1.4'
W W -0.8490 6.8722 'International Tables Vol C Tables 4.2.6.8 and 6.1.1.4'

loop_
_geom_angle_atom_site_label_1
_geom_angle_atom_site_label_2
_geom_angle_atom_site_label_3
_geom_angle
_geom_angle_site_symmetry_1
_geom_angle_site_symmetry_3
N4 W1 N5 72.0(2) . .
C32 W1 N4 116.2(2) . .
C32 W1 C31 70.3(3) . .
C32 W1 N5 74.2(2) . .
C32 W1 C35 140.6(3) . .
C32 W1 C33 73.5(3) . .
C31 W1 N4 74.6(2) . .
C31 W1 N5 111.9(2) . .
C31 W1 C35 145.5(3) . .
C31 W1 C33 74.5(3) . .
C35 W1 N4 76.0(2) . .
C35 W1 N5 75.0(2) . .
C30 W1 N4 83.3(3) 4_575 .
C30 W1 C32 139.6(3) 4_575 .
C30 W1 C31 82.9(3) 4_575 .
C30 W1 N5 145.6(2) 4_575 .
C30 W1 C35 76.1(3) 4_575 .
C30 W1 C33 70.4(3) 4_575 .
C33 W1 N4 141.4(3) . .
C33 W1 N5 142.2(3) . .
C33 W1 C35 121.8(3) . .
C34 W1 N4 144.2(2) 3_566 .
C34 W1 C32 80.9(3) 3_566 .
C34 W1 C31 140.5(3) 3_566 .
C34 W1 N5 84.2(2) 3_566 .
C34 W1 C35 72.1(3) 3_566 .
C34 W1 C30 104.1(3) 3_566 4_575
C34 W1 C33 71.7(3) 3_566 .
O4 Dy1 Ni1 99.25(12) . .
O4 Dy1 O3 144.32(17) . .
O4 Dy1 N3 79.31(18) . .
O4 Dy1 O1W 71.48(17) . .
O4 Dy1 O6 81.12(17) . .
O5 Dy1 Ni1 127.73(13) . .
O5 Dy1 O4 74.12(17) . .
O5 Dy1 O3 70.62(16) . .
O5 Dy1 N3 26.48(17) . .
O5 Dy1 O1W 133.22(16) . .
O5 Dy1 O6 51.36(18) . .
O3 Dy1 Ni1 97.94(12) . .
O3 Dy1 N3 66.73(17) . .
O3 Dy1 O6 72.91(17) . .
N8 Dy1 Ni1 92.50(15) . .
N8 Dy1 O4 138.85(18) . .
N8 Dy1 O5 126.92(19) . .
N8 Dy1 O3 70.81(18) . .
N8 Dy1 N3 136.63(19) . .
N8 Dy1 O1W 69.51(17) . .
N8 Dy1 O6 140.03(18) . .
N10 Dy1 Ni1 162.00(14) . .
N10 Dy1 O4 83.64(18) . .
N10 Dy1 O5 70.21(18) . .
N10 Dy1 O3 89.46(18) . .
N10 Dy1 N8 74.4(2) . .
N10 Dy1 N3 96.5(2) . .
N10 Dy1 O1W 75.32(18) . .
N10 Dy1 O6 121.57(19) . .
N3 Dy1 Ni1 101.48(15) . .
O1 Dy1 Ni1 33.72(12) . .
O1 Dy1 O4 130.09(17) . .
O1 Dy1 O5 116.44(17) . .
O1 Dy1 O3 64.76(16) . .
O1 Dy1 N8 76.51(19) . .
O1 Dy1 N10 146.19(18) . .
O1 Dy1 N3 92.90(18) . .
O1 Dy1 O1W 109.88(16) . .
O1 Dy1 O2 67.37(16) . .
O1 Dy1 O6 73.30(17) . .
O1W Dy1 Ni1 88.68(12) . .
O1W Dy1 O3 140.00(17) . .
O1W Dy1 N3 150.29(16) . .
O1W Dy1 O6 146.22(17) . .
O2 Dy1 Ni1 34.23(11) . .
O2 Dy1 O4 65.30(17) . .
O2 Dy1 O5 117.52(17) . .
O2 Dy1 O3 128.53(17) . .
O2 Dy1 N8 114.84(19) . .
O2 Dy1 N10 142.01(18) . .
O2 Dy1 N3 98.46(19) . .
O2 Dy1 O1W 74.43(17) . .
O2 Dy1 O6 76.41(18) . .
O6 Dy1 Ni1 76.39(13) . .
O6 Dy1 N3 25.21(17) . .
N2 Ni1 Dy1 129.36(17) . .
N2 Ni1 N7 94.2(2) . .
N2 Ni1 N6 89.8(2) . .
N2 Ni1 O2 91.0(2) . .
N7 Ni1 Dy1 84.67(16) . .
N1 Ni1 Dy1 130.49(18) . .
N1 Ni1 N2 99.7(2) . .
N1 Ni1 N7 85.8(2) . .
N1 Ni1 N6 86.7(2) . .
N1 Ni1 O2 169.3(2) . .
N6 Ni1 Dy1 98.14(17) . .
N6 Ni1 N7 172.0(2) . .
O1 Ni1 Dy1 38.53(13) . .
O1 Ni1 N2 167.7(2) . .
O1 Ni1 N7 86.9(2) . .
O1 Ni1 N1 92.6(2) . .
O1 Ni1 N6 90.6(2) . .
O1 Ni1 O2 76.76(18) . .
O2 Ni1 Dy1 38.91(13) . .
O2 Ni1 N7 93.5(2) . .
O2 Ni1 N6 93.4(2) . .
N12 C36 C37 177.5(13) . .
C16 O4 Dy1 117.5(4) . .
C16 O4 C19 116.8(6) . .
C19 O4 Dy1 125.1(5) . .
N3 O5 Dy1 95.8(4) . .
C2 O3 Dy1 117.2(4) . .
C2 O3 C18 116.3(6) . .
C18 O3 Dy1 121.6(4) . .
C32 N8 Dy1 138.8(6) . .
C10 N2 Ni1 118.3(4) . .
C11 N2 Ni1 124.0(6) . .
C11 N2 C10 117.7(7) . .
C20 N4 W1 122.4(5) . .
C24 N4 W1 118.6(5) . .
C24 N4 C20 119.0(7) . .
C34 N10 Dy1 162.7(6) . .
C31 N7 Ni1 141.6(6) . .
N8 C32 W1 173.2(6) . .
N1 C7 C6 128.3(7) . .
O5 N3 Dy1 57.7(3) . .
O7 N3 Dy1 170.4(5) . .
O7 N3 O5 120.4(7) . .
O7 N3 O6 123.8(7) . .
O6 N3 Dy1 59.2(4) . .
O6 N3 O5 115.9(7) . .
N7 C31 W1 175.6(7) . .
C4 C5 C6 123.1(8) . .
C14 C13 C12 123.2(9) . .
C29 N5 W1 122.1(5) . .
C25 N5 W1 118.4(5) . .
C25 N5 C29 119.3(7) . .
N2 C10 C9 113.5(6) . .
N13 C38 C39 178.2(16) . .
N5 C29 C28 120.6(8) . .
C7 N1 Ni1 123.3(5) . .
C7 N1 C8 116.7(6) . .
C8 N1 Ni1 119.9(5) . .
O1 C1 C2 116.2(6) . .
O1 C1 C6 125.4(7) . .
C6 C1 C2 118.4(7) . .
O3 C2 C1 113.6(6) . .
C3 C2 O3 124.3(8) . .
C3 C2 C1 122.1(7) . .
N11 C35 W1 173.5(7) . .
N4 C20 C21 121.4(8) . .
N4 C24 C23 121.4(8) . .
N4 C24 C25 115.9(7) . .
C23 C24 C25 122.7(7) . .
C30 N6 Ni1 154.0(6) . .
C27 C28 C29 119.5(9) . .
C22 C21 C20 119.7(8) . .
N2 C11 C12 128.9(8) . .
C13 C12 C11 117.6(8) . .
C17 C12 C13 119.1(8) . .
C17 C12 C11 123.3(7) . .
C22 C23 C24 119.4(8) . .
C12 C17 C16 117.7(7) . .
O2 C17 C12 125.3(7) . .
O2 C17 C16 117.0(7) . .
N6 C30 W1 178.2(7) . 4_676
C27 C26 C25 120.7(8) . .
N1 C8 C9 112.7(6) . .
C26 C27 C28 119.1(9) . .
N5 C25 C24 114.7(7) . .
N5 C25 C26 120.8(8) . .
C26 C25 C24 124.5(7) . .
C5 C4 C3 118.9(8) . .
Ni1 O1 Dy1 107.75(19) . .
C1 O1 Dy1 127.0(4) . .
C1 O1 Ni1 125.2(5) . .
C5 C6 C7 117.9(7) . .
C1 C6 C7 124.0(7) . .
C1 C6 C5 118.1(7) . .
N9 C33 W1 175.2(7) . .
Ni1 O2 Dy1 106.86(19) . .
C17 O2 Dy1 126.5(5) . .
C17 O2 Ni1 126.7(5) . .
N3 O6 Dy1 95.6(4) . .
N10 C34 W1 179.3(7) . 3_566
C10 C9 C8 115.0(7) . .
O4 C16 C17 113.1(6) . .
C15 C16 O4 124.8(7) . .
C15 C16 C17 122.1(8) . .
C2 C3 C4 119.4(8) . .
C16 C15 C14 119.1(8) . .
C23 C22 C21 119.1(8) . .
C13 C14 C15 118.8(8) . .
N14 C40 C41 170(4) . .

loop_
_geom_bond_atom_site_label_1
_geom_bond_atom_site_label_2
_geom_bond_distance
_geom_bond_site_symmetry_2
W1 N4 2.218(6) .
W1 C32 2.147(7) .
W1 C31 2.150(7) .
W1 N5 2.218(6) .
W1 C35 2.185(7) .
W1 C30 2.144(8) 4_575
W1 C33 2.164(8) .
W1 C34 2.139(8) 3_566
Dy1 Ni1 3.4760(10) .
Dy1 O4 2.479(5) .
Dy1 O5 2.467(5) .
Dy1 O3 2.502(5) .
Dy1 N8 2.459(6) .
Dy1 N10 2.429(6) .
Dy1 N3 2.903(7) .
Dy1 O1 2.274(5) .
Dy1 O1W 2.484(5) .
Dy1 O2 2.281(5) .
Dy1 O6 2.506(5) .
Ni1 N2 2.031(6) .
Ni1 N7 2.138(6) .
Ni1 N1 2.027(6) .
Ni1 N6 2.083(6) .
Ni1 O1 2.026(5) .
Ni1 O2 2.043(5) .
C36 C37 1.339(10) .
C36 N12 1.188(9) .
O4 C16 1.401(9) .
O4 C19 1.449(9) .
O5 N3 1.301(8) .
O3 C2 1.388(8) .
O3 C18 1.462(9) .
N8 C32 1.157(8) .
N2 C10 1.464(9) .
N2 C11 1.284(8) .
N4 C20 1.358(10) .
N4 C24 1.334(9) .
N10 C34 1.143(9) .
O7 N3 1.229(8) .
N7 C31 1.150(8) .
N11 C35 1.135(8) .
C7 N1 1.288(8) .
C7 C6 1.466(10) .
N3 O6 1.242(8) .
C5 C4 1.351(11) .
C5 C6 1.403(10) .
C13 C12 1.404(10) .
C13 C14 1.364(12) .
N5 C29 1.364(9) .
N5 C25 1.351(9) .
C10 C9 1.502(10) .
C38 N13 1.188(9) .
C38 C39 1.339(10) .
C29 C28 1.396(11) .
N1 C8 1.446(9) .
C1 C2 1.419(10) .
C1 O1 1.330(8) .
C1 C6 1.394(10) .
C2 C3 1.350(10) .
C20 C21 1.377(10) .
C24 C23 1.400(11) .
C24 C25 1.461(11) .
N6 C30 1.133(9) .
C28 C27 1.380(11) .
C21 C22 1.374(12) .
C11 C12 1.451(11) .
C12 C17 1.402(11) .
C23 C22 1.365(12) .
C17 O2 1.308(8) .
C17 C16 1.427(10) .
C30 W1 2.144(8) 4_676
C26 C27 1.357(12) .
C26 C25 1.389(10) .
C8 C9 1.524(10) .
C4 C3 1.412(11) .
C33 N9 1.140(9) .
C34 W1 2.139(8) 3_566
C16 C15 1.388(10) .
C15 C14 1.416(12) .
O7W O8W 1.44(3) 3_767
O8W O7W 1.44(3) 3_767
N14 C40 1.188(9) .
C40 C41 1.35(4) .
